data_2224811
loop_
_publ_author_name
'Ru, Zong-Ling'
'Wang, Guo-Xi'

_publ_section_title
;
 3,5-Dichloro-<i>N</i>-(2-methylbut-3-yn-2-yl)benzamide
;
_journal_coeditor_code XU2695
_journal_issue 1
_journal_name_full 'Acta Crystallographica Section E'
_journal_page_first o8
_journal_paper_doi 10.1107/S1600536809051228
_journal_volume 66
_journal_year 2010
_chemical_formula_iupac 'C12 H11 Cl2 N O'
_chemical_formula_moiety 'C12 H11 Cl2 N O'
_chemical_formula_sum 'C12 H11 Cl2 N O'
_chemical_formula_weight 256.12
_chemical_name_systematic
;
3,5-Dichloro-<i>N</i>-(2-methylbut-3-yn-2-yl)benzamide
;
_space_group_IT_number 14
_symmetry_cell_setting monoclinic
_symmetry_space_group_name_Hall '-P 2ybc'
_symmetry_space_group_name_H-M 'P 1 21/c 1'
_atom_sites_solution_hydrogens geom
_atom_sites_solution_primary direct
_atom_sites_solution_secondary difmap
_audit_creation_method SHELXL-97
_cell_angle_alpha 90.00
_cell_angle_beta 111.08(3)
_cell_angle_gamma 90.00
_cell_formula_units_Z 4
_cell_length_a 12.227(2)
_cell_length_b 10.898(2)
_cell_length_c 10.170(2)
_cell_measurement_reflns_used 2308
_cell_measurement_temperature 298(2)
_cell_measurement_theta_max 27.48
_cell_measurement_theta_min 3.57
_cell_volume 1264.5(5)
_computing_cell_refinement 'CrystalClear (Rigaku, 2005)'
_computing_data_collection 'CrystalClear (Rigaku, 2005)'
_computing_data_reduction 'CrystalClear (Rigaku, 2005)'
_computing_molecular_graphics 'SHELXTL (Sheldrick, 2008)'
_computing_publication_material 'SHELXTL (Sheldrick, 2008)'
_computing_structure_refinement 'SHELXTL (Sheldrick, 2008)'
_computing_structure_solution 'SHELXTL (Sheldrick, 2008)'
_diffrn_ambient_temperature 298(2)
_diffrn_detector_area_resol_mean 13.6612
_diffrn_measured_fraction_theta_full 0.998
_diffrn_measured_fraction_theta_max 0.998
_diffrn_measurement_device_type 'Rigaku Mercury2'
_diffrn_measurement_method \w
_diffrn_radiation_monochromator graphite
_diffrn_radiation_source 'fine-focus sealed tube'
_diffrn_radiation_type MoK\a
_diffrn_radiation_wavelength 0.71073
_diffrn_reflns_av_R_equivalents 0.0311
_diffrn_reflns_av_sigmaI/netI 0.0241
_diffrn_reflns_limit_h_max 15
_diffrn_reflns_limit_h_min -15
_diffrn_reflns_limit_k_max 14
_diffrn_reflns_limit_k_min -14
_diffrn_reflns_limit_l_max 13
_diffrn_reflns_limit_l_min -13
_diffrn_reflns_number 12803
_diffrn_reflns_theta_full 27.48
_diffrn_reflns_theta_max 27.48
_diffrn_reflns_theta_min 3.57
_diffrn_standards_number 0
_exptl_absorpt_coefficient_mu 0.491
_exptl_absorpt_correction_T_max 0.940
_exptl_absorpt_correction_T_min 0.881
_exptl_absorpt_correction_type multi-scan
_exptl_absorpt_process_details '(CrystalClear; Rigaku, 2005)'
_exptl_crystal_colour Colourless
_exptl_crystal_density_diffrn 1.345
_exptl_crystal_density_method 'not measured'
_exptl_crystal_description block
_exptl_crystal_F_000 528
_exptl_crystal_size_max 0.4
_exptl_crystal_size_mid 0.35
_exptl_crystal_size_min 0.2
_refine_diff_density_max 0.281
_refine_diff_density_min -0.286
_refine_ls_extinction_method none
_refine_ls_goodness_of_fit_ref 1.065
_refine_ls_hydrogen_treatment constr
_refine_ls_matrix_type full
_refine_ls_number_parameters 147
_refine_ls_number_reflns 2890
_refine_ls_number_restraints 1
_refine_ls_restrained_S_all 1.513
_refine_ls_R_factor_all 0.0574
_refine_ls_R_factor_gt 0.0431
_refine_ls_shift/su_max 0.000
_refine_ls_shift/su_mean 0.000
_refine_ls_structure_factor_coef Fsqd
_refine_ls_weighting_details 'calc w=1/[\s^2^(Fo^2^)+(0.0378P)^2^+0.5464P] where P=(Fo^2^+2Fc^2^)/3'
_refine_ls_weighting_scheme calc
_refine_ls_wR_factor_gt 0.0964
_refine_ls_wR_factor_ref 0.1031
_reflns_number_gt 2308
_reflns_number_total 2890
_reflns_threshold_expression I>2sigma(I)
_cod_data_source_file xu2695.cif
_cod_data_source_block I
_cod_original_cell_volume 1264.5(4)
_cod_original_sg_symbol_H-M 'P 21/c'
_cod_database_code 2224811
_cod_database_fobs_code 2224811

loop_
_symmetry_equiv_pos_as_xyz
'x, y, z'
'-x, y+1/2, -z+1/2'
'-x, -y, -z'
'x, -y-1/2, z-1/2'

loop_
_atom_site_type_symbol
_atom_site_label
_atom_site_fract_x
_atom_site_fract_y
_atom_site_fract_z
_atom_site_U_iso_or_equiv
_atom_site_adp_type
_atom_site_calc_flag
_atom_site_refinement_flags
_atom_site_occupancy
_atom_site_disorder_assembly
_atom_site_disorder_group
Cl Cl1 0.50021(8) 0.45984(9) 0.16860(9) 0.0697(3) Uani d . 1 . .
Cl Cl2 0.35913(8) 0.74552(7) 0.50663(10) 0.0644(3) Uani d . 1 . .
O O1 0.20562(18) 0.29208(18) 0.52618(18) 0.0477(5) Uani d . 1 . .
C C1 0.2939(2) 0.5093(2) 0.4506(3) 0.0376(6) Uani d . 1 . .
H H1A 0.2532 0.5195 0.5115 0.045 Uiso calc R 1 . .
C C7 0.2183(2) 0.2973(2) 0.4121(2) 0.0349(5) Uani d . 1 . .
C C5 0.3539(2) 0.3825(2) 0.2953(3) 0.0387(6) Uani d . 1 . .
H H5A 0.3524 0.3081 0.2499 0.046 Uiso calc R 1 . .
C C6 0.2908(2) 0.3977(2) 0.3837(2) 0.0334(5) Uani d . 1 . .
N N1 0.1679(2) 0.2190(2) 0.3067(2) 0.0420(5) Uani d . 1 . .
H H1B 0.1830 0.2271 0.2308 0.050 Uiso calc R 1 . .
C C3 0.4220(2) 0.5918(3) 0.3399(3) 0.0433(6) Uani d . 1 . .
H H3A 0.4660 0.6565 0.3253 0.052 Uiso calc R 1 . .
C C2 0.3579(2) 0.6049(2) 0.4260(3) 0.0399(6) Uani d . 1 . .
C C4 0.4190(2) 0.4799(3) 0.2760(3) 0.0415(6) Uani d . 1 . .
C C8 0.0882(3) 0.1195(2) 0.3123(3) 0.0444(6) Uani d . 1 . .
C C11 -0.0141(3) 0.1721(3) 0.3361(3) 0.0543(8) Uani d . 1 . .
C C10 0.0456(3) 0.0569(3) 0.1680(3) 0.0680(10) Uani d . 1 . .
H H10A 0.0071 0.1160 0.0963 0.102 Uiso calc R 1 . .
H H10B -0.0083 -0.0075 0.1667 0.102 Uiso calc R 1 . .
H H10C 0.1114 0.0228 0.1503 0.102 Uiso calc R 1 . .
C C12 -0.0996(4) 0.2091(4) 0.3488(5) 0.0849(12) Uani d D 1 . .
H H12 -0.1710 0.2530 0.3603 0.102 Uiso d RD 1 . .
C C9 0.1506(3) 0.0267(3) 0.4266(4) 0.0707(10) Uani d . 1 . .
H H9A 0.1726 0.0653 0.5173 0.106 Uiso calc R 1 . .
H H9B 0.2194 -0.0029 0.4124 0.106 Uiso calc R 1 . .
H H9C 0.0990 -0.0409 0.4222 0.106 Uiso calc R 1 . .

loop_
_atom_site_aniso_label
_atom_site_aniso_U_11
_atom_site_aniso_U_22
_atom_site_aniso_U_33
_atom_site_aniso_U_12
_atom_site_aniso_U_13
_atom_site_aniso_U_23
Cl1 0.0835(6) 0.0804(6) 0.0687(5) -0.0018(5) 0.0559(5) 0.0028(4)
Cl2 0.0809(6) 0.0369(4) 0.0803(6) -0.0041(4) 0.0351(5) -0.0126(4)
O1 0.0674(13) 0.0510(11) 0.0302(9) -0.0099(10) 0.0240(9) -0.0033(8)
C1 0.0375(14) 0.0413(14) 0.0341(13) 0.0005(11) 0.0129(11) -0.0027(10)
C7 0.0394(13) 0.0373(13) 0.0280(12) -0.0003(10) 0.0119(10) -0.0009(10)
C5 0.0443(14) 0.0413(14) 0.0314(12) -0.0004(11) 0.0147(11) -0.0025(10)
C6 0.0329(12) 0.0388(13) 0.0259(11) -0.0012(10) 0.0074(9) -0.0004(10)
N1 0.0537(14) 0.0465(13) 0.0299(11) -0.0158(10) 0.0199(10) -0.0063(9)
C3 0.0435(15) 0.0432(15) 0.0422(14) -0.0038(12) 0.0143(12) 0.0073(12)
C2 0.0427(14) 0.0345(13) 0.0397(14) 0.0020(11) 0.0114(11) -0.0016(10)
C4 0.0428(15) 0.0511(16) 0.0343(13) 0.0021(12) 0.0186(11) 0.0052(11)
C8 0.0569(17) 0.0405(15) 0.0376(14) -0.0128(12) 0.0193(13) -0.0036(11)
C11 0.060(2) 0.0516(18) 0.0552(18) -0.0166(15) 0.0249(15) -0.0028(14)
C10 0.091(3) 0.066(2) 0.0528(19) -0.0371(19) 0.0325(18) -0.0231(16)
C12 0.070(3) 0.078(3) 0.114(3) -0.013(2) 0.042(2) -0.013(2)
C9 0.089(3) 0.0462(19) 0.070(2) -0.0042(17) 0.020(2) 0.0103(16)

loop_
_atom_type_symbol
_atom_type_description
_atom_type_scat_dispersion_real
_atom_type_scat_dispersion_imag
_atom_type_scat_source
C C 0.0033 0.0016 'International Tables Vol C Tables 4.2.6.8 and 6.1.1.4'
H H 0.0000 0.0000 'International Tables Vol C Tables 4.2.6.8 and 6.1.1.4'
N N 0.0061 0.0033 'International Tables Vol C Tables 4.2.6.8 and 6.1.1.4'
O O 0.0106 0.0060 'International Tables Vol C Tables 4.2.6.8 and 6.1.1.4'
Cl Cl 0.1484 0.1585 'International Tables Vol C Tables 4.2.6.8 and 6.1.1.4'

loop_
_geom_angle_atom_site_label_1
_geom_angle_atom_site_label_2
_geom_angle_atom_site_label_3
_geom_angle_site_symmetry_1
_geom_angle_site_symmetry_3
_geom_angle
_geom_angle_publ_flag
C2 C1 C6 . . 119.3(2) ?
C2 C1 H1A . . 120.3 ?
C6 C1 H1A . . 120.3 ?
O1 C7 N1 . . 123.5(2) ?
O1 C7 C6 . . 120.1(2) ?
N1 C7 C6 . . 116.5(2) ?
C4 C5 C6 . . 118.8(2) ?
C4 C5 H5A . . 120.6 ?
C6 C5 H5A . . 120.6 ?
C1 C6 C5 . . 119.9(2) ?
C1 C6 C7 . . 117.3(2) ?
C5 C6 C7 . . 122.8(2) ?
C7 N1 C8 . . 124.0(2) ?
C7 N1 H1B . . 118.0 ?
C8 N1 H1B . . 118.0 ?
C4 C3 C2 . . 117.9(2) ?
C4 C3 H3A . . 121.0 ?
C2 C3 H3A . . 121.0 ?
C3 C2 C1 . . 121.8(2) ?
C3 C2 Cl2 . . 118.9(2) ?
C1 C2 Cl2 . . 119.3(2) ?
C3 C4 C5 . . 122.2(2) ?
C3 C4 Cl1 . . 119.0(2) ?
C5 C4 Cl1 . . 118.8(2) ?
C11 C8 N1 . . 109.4(2) ?
C11 C8 C9 . . 110.8(3) ?
N1 C8 C9 . . 111.2(2) ?
C11 C8 C10 . . 108.4(3) ?
N1 C8 C10 . . 107.0(2) ?
C9 C8 C10 . . 109.9(3) ?
C12 C11 C8 . . 175.9(4) ?
C8 C10 H10A . . 109.5 ?
C8 C10 H10B . . 109.5 ?
H10A C10 H10B . . 109.5 ?
C8 C10 H10C . . 109.5 ?
H10A C10 H10C . . 109.5 ?
H10B C10 H10C . . 109.5 ?
C11 C12 H12 . . 172.7 ?
C8 C9 H9A . . 109.5 ?
C8 C9 H9B . . 109.5 ?
H9A C9 H9B . . 109.5 ?
C8 C9 H9C . . 109.5 ?
H9A C9 H9C . . 109.5 ?
H9B C9 H9C . . 109.5 ?

loop_
_geom_bond_atom_site_label_1
_geom_bond_atom_site_label_2
_geom_bond_site_symmetry_2
_geom_bond_distance
_geom_bond_publ_flag
Cl1 C4 . 1.734(3) ?
Cl2 C2 . 1.736(3) ?
O1 C7 . 1.226(3) ?
C1 C2 . 1.380(4) ?
C1 C6 . 1.387(3) ?
C1 H1A . 0.9300 ?
C7 N1 . 1.335(3) ?
C7 C6 . 1.500(3) ?
C5 C4 . 1.383(4) ?
C5 C6 . 1.390(3) ?
C5 H5A . 0.9300 ?
N1 C8 . 1.473(3) ?
N1 H1B . 0.8600 ?
C3 C4 . 1.375(4) ?
C3 C2 . 1.377(4) ?
C3 H3A . 0.9300 ?
C8 C11 . 1.472(4) ?
C8 C9 . 1.522(4) ?
C8 C10 . 1.531(4) ?
C11 C12 . 1.171(5) ?
C10 H10A . 0.9600 ?
C10 H10B . 0.9600 ?
C10 H10C . 0.9600 ?
C12 H12 . 1.0386 ?
C9 H9A . 0.9600 ?
C9 H9B . 0.9600 ?
C9 H9C . 0.9600 ?

loop_
_geom_hbond_atom_site_label_D
_geom_hbond_atom_site_label_H
_geom_hbond_atom_site_label_A
_geom_hbond_site_symmetry_A
_geom_hbond_distance_DH
_geom_hbond_distance_HA
_geom_hbond_distance_DA
_geom_hbond_angle_DHA
N1 H1B O1 4_565 0.86 2.21 3.051(3) 167.7

loop_
_geom_torsion_atom_site_label_1
_geom_torsion_atom_site_label_2
_geom_torsion_atom_site_label_3
_geom_torsion_atom_site_label_4
_geom_torsion_site_symmetry_1
_geom_torsion_site_symmetry_2
_geom_torsion_site_symmetry_3
_geom_torsion_site_symmetry_4
_geom_torsion
_geom_torsion_publ_flag
C2 C1 C6 C5 . . . . 1.4(4) ?
C2 C1 C6 C7 . . . . -179.0(2) ?
C4 C5 C6 C1 . . . . 0.0(4) ?
C4 C5 C6 C7 . . . . -179.6(2) ?
O1 C7 C6 C1 . . . . -30.5(4) ?
N1 C7 C6 C1 . . . . 147.8(2) ?
O1 C7 C6 C5 . . . . 149.1(2) ?
N1 C7 C6 C5 . . . . -32.6(4) ?
O1 C7 N1 C8 . . . . 2.1(4) ?
C6 C7 N1 C8 . . . . -176.2(2) ?
C4 C3 C2 C1 . . . . 1.1(4) ?
C4 C3 C2 Cl2 . . . . -179.4(2) ?
C6 C1 C2 C3 . . . . -2.0(4) ?
C6 C1 C2 Cl2 . . . . 178.54(19) ?
C2 C3 C4 C5 . . . . 0.3(4) ?
C2 C3 C4 Cl1 . . . . -179.2(2) ?
C6 C5 C4 C3 . . . . -0.9(4) ?
C6 C5 C4 Cl1 . . . . 178.65(19) ?
C7 N1 C8 C11 . . . . 59.8(4) ?
C7 N1 C8 C9 . . . . -63.0(4) ?
C7 N1 C8 C10 . . . . 177.0(3) ?

loop_
_cod_related_entry_id
_cod_related_entry_database
_cod_related_entry_code
1 ChemSpider 29822
